data_7015092
loop_
_publ_author_name
'Keene, Tony D.'
'Light, Mark E.'
'Hursthouse, Michael B.'
'Price, Daniel J.'

_publ_section_title
;
 Structure and magnetism of new hybrid cobalt hydroxide materials built
 from decorated brucite layers.
;
_journal_issue 12
_journal_name_full 'Dalton transactions (Cambridge, England : 2003)'
_journal_page_first 2983
_journal_page_last 2994
_journal_paper_doi 10.1039/c0dt01007c
_journal_volume 40
_journal_year 2011
_chemical_formula_sum 'C12 H48.27 Br2.16 Co28.3 Na O69.86'
_chemical_formula_weight 3173.75
_chemical_name_systematic
;
?
;
_space_group_IT_number 159
_symmetry_cell_setting trigonal
_symmetry_space_group_name_Hall 'P 3 -2c'
_symmetry_space_group_name_H-M 'P 3 1 c'
_atom_sites_solution_hydrogens geom
_atom_sites_solution_primary direct
_atom_sites_solution_secondary difmap
_audit_creation_method SHELXL-97
_cell_angle_alpha 90.00
_cell_angle_beta 90.00
_cell_angle_gamma 120.00
_cell_formula_units_Z 2
_cell_length_a 13.7854(4)
_cell_length_b 13.7854(4)
_cell_length_c 19.7548(9)
_cell_measurement_reflns_used 6352
_cell_measurement_temperature 150(2)
_cell_measurement_theta_max 27.48
_cell_measurement_theta_min 2.91
_cell_volume 3251.2(2)
_computing_cell_refinement 'DENZO (Otwinowski and Minor, 1997) and COLLECT (Hooft, 1998)'
_computing_data_collection 'DENZO (Otwinowski and Minor, 1997)'
_computing_data_reduction 'DENZO (Otwinowski and Minor, 1997) and COLLECT (Hooft, 1998)'
_computing_molecular_graphics 'PLATON (Spek, 1990)'
_computing_structure_refinement
;SHELXS-97 (Sheldrick, 1997a) in WINGX (L.J. Farrugia, J. Appl. Cryst.,
1999, 32, 837-838
;
_computing_structure_solution
;SHELXS-97 (Sheldrick, 1997a) in WINGX (L.J. Farrugia, J. Appl. Cryst.,
1999, 32, 837-838
;
_diffrn_ambient_temperature 150(2)
_diffrn_detector_area_resol_mean 9.091
_diffrn_measured_fraction_theta_full 0.995
_diffrn_measured_fraction_theta_max 0.995
_diffrn_measurement_device_type 'Nonius Kappa CCD Area Detector'
_diffrn_measurement_method '\f and \w scans to fill Ewald Sphere'
_diffrn_radiation_monochromator graphite
_diffrn_radiation_source 'Nonius FR591 rotating anode'
_diffrn_radiation_type MoK\a
_diffrn_radiation_wavelength 0.71073
_diffrn_reflns_av_R_equivalents 0.0889
_diffrn_reflns_av_sigmaI/netI 0.1042
_diffrn_reflns_limit_h_max 17
_diffrn_reflns_limit_h_min -14
_diffrn_reflns_limit_k_max 17
_diffrn_reflns_limit_k_min -15
_diffrn_reflns_limit_l_max 22
_diffrn_reflns_limit_l_min -25
_diffrn_reflns_number 13734
_diffrn_reflns_theta_full 27.50
_diffrn_reflns_theta_max 27.50
_diffrn_reflns_theta_min 2.96
_exptl_absorpt_coefficient_mu 8.465
_exptl_absorpt_correction_T_max 0.9201
_exptl_absorpt_correction_T_min 0.2823
_exptl_absorpt_correction_type multi-scan
_exptl_absorpt_process_details 'SORTAV (Blessing, 1997)'
_exptl_crystal_colour blue
_exptl_crystal_density_diffrn 3.242
_exptl_crystal_density_method 'not measured'
_exptl_crystal_description plate
_exptl_crystal_F_000 3060
_exptl_crystal_size_max 0.20
_exptl_crystal_size_mid 0.10
_exptl_crystal_size_min 0.01
_refine_diff_density_max 1.873
_refine_diff_density_min -1.008
_refine_diff_density_rms 0.231
_refine_ls_abs_structure_details 'Flack H D (1983), Acta Cryst. A39, 876-881'
_refine_ls_abs_structure_Flack 0.07(3)
_refine_ls_extinction_method none
_refine_ls_goodness_of_fit_ref 0.994
_refine_ls_hydrogen_treatment constr
_refine_ls_matrix_type full
_refine_ls_number_parameters 193
_refine_ls_number_reflns 4568
_refine_ls_number_restraints 2
_refine_ls_restrained_S_all 0.994
_refine_ls_R_factor_all 0.0896
_refine_ls_R_factor_gt 0.0556
_refine_ls_shift/su_max 0.000
_refine_ls_shift/su_mean 0.000
_refine_ls_structure_factor_coef Fsqd
_refine_ls_weighting_details 'calc w=1/[\s^2^(Fo^2^)+(0.0592P)^2^+0.0000P] where P=(Fo^2^+2Fc^2^)/3'
_refine_ls_weighting_scheme calc
_refine_ls_wR_factor_gt 0.1221
_refine_ls_wR_factor_ref 0.1365
_reflns_number_gt 3261
_reflns_number_total 4568
_reflns_threshold_expression >2sigma(I)
_cod_data_source_file c0dt01007c.txt
_cod_data_source_block na2
_cod_depositor_comments
;
The following automatic conversions were performed:
'_symmetry_cell_setting' value 'Trigonal' changed to 'trigonal' according
to '/home/saulius/struct/CIF-dictionaries/cif_core.dic' dictionary named
'cif_core.dic' version 2.4.1 from 2010-06-29.

Automatic conversion script
Id: cif_fix_enum 1555 2011-01-17 13:19:09Z saulius 
;
_cod_original_formula_sum 'C12 H48.27 Br2.16 Co28.30 Na O69.86'
_cod_database_code 7015092

loop_
_symmetry_equiv_pos_as_xyz
'x, y, z'
'-y, x-y, z'
'-x+y, -x, z'
'y, x, z+1/2'
'x-y, -y, z+1/2'
'-x, -x+y, z+1/2'

loop_
_atom_site_label
_atom_site_type_symbol
_atom_site_fract_x
_atom_site_fract_y
_atom_site_fract_z
_atom_site_U_iso_or_equiv
_atom_site_adp_type
_atom_site_occupancy
_atom_site_symmetry_multiplicity
_atom_site_calc_flag
_atom_site_refinement_flags
_atom_site_disorder_assembly
_atom_site_disorder_group
C1 C 0.7827(9) 0.5796(9) 0.1304(6) 0.0172(5) Uiso 1 1 d . . .
C2 C 0.8109(9) 0.6464(9) 0.1967(6) 0.0172(5) Uiso 1 1 d . . .
C3 C 1.1879(9) 0.8386(9) 0.1351(6) 0.0172(5) Uiso 1 1 d . . .
C4 C 1.2183(9) 0.7948(9) 0.1993(6) 0.0172(5) Uiso 1 1 d . . .
O1 O 0.8574(6) 0.5685(6) 0.1022(4) 0.0172(5) Uiso 1 1 d . . .
O2 O 0.9093(6) 0.6846(6) 0.2196(4) 0.0172(5) Uiso 1 1 d . . .
O3 O 1.0876(6) 0.7778(6) 0.1135(4) 0.0172(5) Uiso 1 1 d . . .
O4 O 1.1453(6) 0.7048(6) 0.2234(4) 0.0172(5) Uiso 1 1 d . . .
O5 O 0.7353(6) 0.6589(6) 0.2236(4) 0.0172(5) Uiso 1 1 d . . .
O6 O 0.6850(6) 0.5422(6) 0.1062(4) 0.0172(5) Uiso 1 1 d . . .
O7 O 1.2616(6) 0.9247(6) 0.1088(4) 0.0172(5) Uiso 1 1 d . . .
O8 O 1.3157(6) 0.8541(6) 0.2220(4) 0.0172(5) Uiso 1 1 d . . .
O9 O 0.9332(6) 0.4856(6) 0.2247(4) 0.0153(4) Uiso 1 1 d . . .
H9 H 0.8535 0.4455 0.2128 0.018 Uiso 1 1 calc R . .
O10 O 1.0569(6) 0.6359(6) 0.3539(4) 0.0153(4) Uiso 1 1 d . . .
H10 H 1.0907 0.6748 0.3114 0.018 Uiso 1 1 calc R . .
O11 O 0.7847(6) 0.4727(6) 0.3571(4) 0.0153(4) Uiso 1 1 d . . .
H11 H 0.7454 0.4681 0.3148 0.018 Uiso 1 1 calc R . .
O12 O 0.8421(6) 0.7394(5) -0.1412(4) 0.0153(4) Uiso 1 1 d . . .
H12 H 0.8409 0.7401 -0.1908 0.018 Uiso 0.898(3) 1 calc PR A 1
H12A H 0.8359 0.7015 -0.1843 0.018 Uiso 0.102(3) 1 calc PR A 2
O13 O 0.8278(6) 0.5962(6) -0.0367(4) 0.0153(4) Uiso 1 1 d . . .
H13 H 0.8298 0.5960 0.0128 0.018 Uiso 1 1 calc R A .
O14 O 1.0890(6) 0.7054(6) -0.0244(4) 0.0153(4) Uiso 1 1 d . . .
H14 H 1.0928 0.7440 0.0180 0.018 Uiso 1 1 calc R A .
O15 O 1.1973(6) 0.5435(6) -0.0268(4) 0.0153(4) Uiso 1 1 d . . .
H15 H 1.2314 0.5390 0.0158 0.018 Uiso 1 1 calc R A .
O16 O 1.1058(6) 0.8378(6) -0.1366(4) 0.0153(4) Uiso 1 1 d . . .
H16 H 1.1070 0.8380 -0.1862 0.018 Uiso 0.898(3) 1 calc PR A 1
H16A H 1.1024 0.8008 -0.1797 0.018 Uiso 0.102(3) 1 calc PR A 2
O17 O 0.9466(6) 0.3632(6) 0.3550(4) 0.0153(4) Uiso 1 1 d . . .
H17 H 0.9516 0.3286 0.3128 0.018 Uiso 1 1 calc R . .
O18 O 0.9829(6) 0.8605(6) -0.0325(4) 0.0153(4) Uiso 1 1 d . . .
H18 H 0.9831 0.8599 0.0171 0.018 Uiso 0.898(3) 1 calc PR A 1
H18A H 0.9803 0.8229 0.0115 0.018 Uiso 0.10 1 d P A 2
O19 O 0.7135(6) 0.7506(6) -0.0323(4) 0.0153(4) Uiso 1 1 d . . .
H19 H 0.7134 0.7509 0.0173 0.018 Uiso 0.898(3) 1 calc PR A 1
H19A H 0.6772 0.7191 0.0112 0.018 Uiso 0.102(3) 1 calc PR A 2
O20 O 0.6811(6) 0.4732(6) -0.1403(4) 0.0153(4) Uiso 1 1 d . . .
H20 H 0.6804 0.4745 -0.1899 0.018 Uiso 1 1 calc R A .
O21 O 0.9192(6) 0.4291(6) -0.0240(4) 0.0153(4) Uiso 1 1 d . . .
H21 H 0.8786 0.3949 0.0180 0.018 Uiso 1 1 calc R A .
O22 O 0.6667 0.3333 -0.0370(6) 0.0153(4) Uiso 1 3 d S . .
H22 H 0.6667 0.3333 0.0126 0.018 Uiso 1 3 calc SR A .
O23 O 1.0653(6) 0.5512(6) 0.1053(4) 0.0153(4) Uiso 1 1 d . . .
H23 H 1.1452 0.5913 0.1169 0.018 Uiso 1 1 calc R A .
Co1 Co 0.99836(11) 0.62592(11) 0.16435(8) 0.0139(3) Uani 1 1 d . . .
Co2 Co 0.59029(11) 0.58951(11) 0.16452(8) 0.0126(3) Uani 1 1 d . . .
Co3 Co 0.93152(10) 0.49043(11) 0.32775(8) 0.0120(2) Uani 1 1 d . . .
Co4 Co 0.96538(11) 0.71721(11) -0.08665(8) 0.0115(3) Uani 1 1 d . . .
Co5 Co 0.77185(10) 0.59526(10) 0.41587(8) 0.0114(3) Uani 1 1 d . . .
Co6 Co 0.6667 0.3333 0.41534(16) 0.0108(5) Uani 1 3 d S . .
Co7 Co 1.06359(11) 0.55629(11) 0.00183(8) 0.0120(2) Uani 1 1 d . A .
Co9 Co 0.70108(11) 0.61333(11) -0.08350(8) 0.0114(3) Uani 1 1 d . . .
Co10 Co 0.80847(11) 0.45694(10) -0.08680(7) 0.0107(3) Uani 1 1 d . . .
Co8 Co 0.85445(12) 0.87332(12) -0.08472(10) 0.0152(4) Uani 0.898(3) 1 d P . 1
Br3 Br 1.0000 1.0000 -0.1813(10) 0.065(6) Uani 0.256(14) 3 d SP . 1
Co8A Co 0.8676(12) 0.8805(12) -0.0049(8) 0.018(3) Uiso 0.102(3) 1 d P . 2
O27 O 0.8711(12) 0.8825(12) 0.0938(8) 0.0153(4) Uiso 0.102(3) 1 calc PR A 2
Co8B Co 0.8689(12) 0.8804(12) -0.1684(8) 0.018(3) Uiso 0.102(3) 1 d P . 2
O28 O 0.8743(12) 0.8863(12) -0.2670(8) 0.0153(4) Uiso 0.102(3) 1 calc PR A 2
O24 O 1.0000 1.0000 -0.1354(19) 0.0153(4) Uiso 0.45(3) 3 d SP . .
O26 O 0.933(3) 0.879(3) 0.1149(18) 0.046(8) Uiso 0.2994(10) 1 d P . .
O25 O 0.937(2) 0.865(2) -0.2706(14) 0.029(7) Uiso 0.2994(10) 1 d P . .
Br1 Br 0.3333 0.6667 0.71471(11) 0.0161(7) Uani 0.965(8) 3 d SP . .
Br2 Br 0.3333 0.6667 0.11707(11) 0.0158(7) Uani 0.935(8) 3 d SP . .
Na1 Na 0.3333 0.6667 0.2684(4) 0.039(2) Uani 1 3 d S . .

loop_
_atom_site_aniso_label
_atom_site_aniso_U_11
_atom_site_aniso_U_22
_atom_site_aniso_U_33
_atom_site_aniso_U_23
_atom_site_aniso_U_13
_atom_site_aniso_U_12
Co1 0.0106(7) 0.0134(7) 0.0167(8) 0.0006(6) 0.0005(7) 0.0053(6)
Co2 0.0116(7) 0.0134(7) 0.0141(7) 0.0005(6) 0.0005(6) 0.0073(6)
Co3 0.0090(5) 0.0091(5) 0.0172(5) 0.0006(4) 0.0006(4) 0.0041(4)
Co4 0.0092(6) 0.0075(6) 0.0176(8) 0.0007(6) 0.0007(6) 0.0040(5)
Co5 0.0083(7) 0.0100(7) 0.0164(8) -0.0011(6) -0.0006(7) 0.0051(6)
Co6 0.0079(7) 0.0079(7) 0.0166(11) 0.000 0.000 0.0040(3)
Co7 0.0090(5) 0.0091(5) 0.0172(5) 0.0006(4) 0.0006(4) 0.0041(4)
Co9 0.0078(6) 0.0080(6) 0.0182(8) -0.0005(6) -0.0002(6) 0.0039(5)
Co10 0.0088(7) 0.0075(7) 0.0152(8) -0.0002(6) 0.0000(6) 0.0035(6)
Co8 0.0092(8) 0.0109(8) 0.0249(9) -0.0010(7) -0.0004(7) 0.0045(7)
Br3 0.044(5) 0.044(5) 0.107(16) 0.000 0.000 0.022(3)
Br1 0.0133(8) 0.0133(8) 0.0217(13) 0.000 0.000 0.0067(4)
Br2 0.0122(8) 0.0122(8) 0.0230(13) 0.000 0.000 0.0061(4)
Na1 0.038(3) 0.038(3) 0.039(5) 0.000 0.000 0.0190(16)

loop_
_atom_type_symbol
_atom_type_description
_atom_type_scat_dispersion_real
_atom_type_scat_dispersion_imag
_atom_type_scat_source
C C 0.0033 0.0016 'International Tables Vol C Tables 4.2.6.8 and 6.1.1.4'
H H 0.0000 0.0000 'International Tables Vol C Tables 4.2.6.8 and 6.1.1.4'
O O 0.0106 0.0060 'International Tables Vol C Tables 4.2.6.8 and 6.1.1.4'
Co Co 0.3494 0.9721 'International Tables Vol C Tables 4.2.6.8 and 6.1.1.4'
Br Br -0.2901 2.4595 'International Tables Vol C Tables 4.2.6.8 and 6.1.1.4'
Na Na 0.0362 0.0249 'International Tables Vol C Tables 4.2.6.8 and 6.1.1.4'

loop_
_geom_angle_atom_site_label_1
_geom_angle_atom_site_label_2
_geom_angle_atom_site_label_3
_geom_angle
_geom_angle_site_symmetry_1
_geom_angle_site_symmetry_3
_geom_angle_publ_flag
O1 C1 O6 123.7(10) . . ?
O1 C1 C2 118.6(9) . . ?
O6 C1 C2 117.7(9) . . ?
O5 C2 O2 125.6(10) . . ?
O5 C2 C1 117.6(9) . . ?
O2 C2 C1 116.8(9) . . ?
O7 C3 O3 126.5(10) . . ?
O7 C3 C4 118.0(9) . . ?
O3 C3 C4 115.5(9) . . ?
O4 C4 O8 125.9(11) . . ?
O4 C4 C3 117.5(9) . . ?
O8 C4 C3 116.6(9) . . ?
C1 O1 Co1 111.1(7) . . ?
C2 O2 Co1 111.6(7) . . ?
C3 O3 Co1 113.6(7) . . ?
C4 O4 Co1 113.3(7) . . ?
C2 O5 Co2 111.8(7) . . ?
C1 O6 Co2 111.6(7) . . ?
C3 O7 Co2 113.1(7) . 2_765 ?
C4 O8 Co2 112.4(7) . 2_765 ?
C4 O8 Na1 94.1(6) . 1_655 ?
Co2 O8 Na1 138.3(3) 2_765 1_655 ?
Co3 O9 Co1 123.7(4) . . ?
Co3 O9 Co2 127.3(4) . 3_665 ?
Co1 O9 Co2 92.7(3) . 3_665 ?
Co3 O9 H9 103.3 . . ?
Co1 O9 H9 103.3 . . ?
Co2 O9 H9 103.3 3_665 . ?
Co3 O10 Co4 122.2(3) . 6_765 ?
Co3 O10 Co10 121.2(3) . 6_765 ?
Co4 O10 Co10 94.8(3) 6_765 6_765 ?
Co3 O10 H10 105.7 . . ?
Co4 O10 H10 105.7 6_765 . ?
Co10 O10 H10 105.7 6_765 . ?
Co3 O11 Co5 122.8(3) . . ?
Co3 O11 Co6 122.5(3) . . ?
Co5 O11 Co6 95.3(3) . . ?
Co3 O11 H11 104.7 . . ?
Co5 O11 H11 104.7 . . ?
Co6 O11 H11 104.7 . . ?
Co8B O12 Co8 49.3(5) . . ?
Co8B O12 Co4 122.1(6) . . ?
Co8 O12 Co4 97.9(3) . . ?
Co8B O12 Co9 128.0(6) . . ?
Co8 O12 Co9 94.1(3) . . ?
Co4 O12 Co9 94.4(3) . . ?
Co8B O12 H12 72.4 . . ?
Co8 O12 H12 121.3 . . ?
Co4 O12 H12 121.3 . . ?
Co9 O12 H12 121.3 . . ?
Co8B O12 H12A 102.9 . . ?
Co8 O12 H12A 151.8 . . ?
Co4 O12 H12A 102.9 . . ?
Co9 O12 H12A 102.9 . . ?
Co4 O13 Co10 99.4(3) . . ?
Co4 O13 Co9 100.4(3) . . ?
Co10 O13 Co9 99.6(3) . . ?
Co4 O13 H13 117.9 . . ?
Co10 O13 H13 117.9 . . ?
Co9 O13 H13 117.9 . . ?
Co7 O14 Co5 124.1(3) . 6_764 ?
Co7 O14 Co4 119.3(3) . . ?
Co5 O14 Co4 94.0(3) 6_764 . ?
Co7 O14 H14 105.9 . . ?
Co5 O14 H14 105.9 6_764 . ?
Co4 O14 H14 105.9 . . ?
Co7 O15 Co5 120.8(3) . 5_664 ?
Co7 O15 Co6 124.1(3) . 4_654 ?
Co5 O15 Co6 95.7(3) 5_664 4_654 ?
Co7 O15 H15 104.7 . . ?
Co5 O15 H15 104.7 5_664 . ?
Co6 O15 H15 104.7 4_654 . ?
Co4 O16 Co5 99.4(3) . 6_764 ?
Co4 O16 Co8B 121.8(5) . 2_765 ?
Co5 O16 Co8B 124.9(5) 6_764 2_765 ?
Co4 O16 Co8 98.9(3) . 2_765 ?
Co5 O16 Co8 96.3(3) 6_764 2_765 ?
Co8B O16 Co8 46.6(4) 2_765 2_765 ?
Co4 O16 H16 119.2 . . ?
Co5 O16 H16 119.2 6_764 . ?
Co8B O16 H16 72.7 2_765 . ?
Co8 O16 H16 119.2 2_765 . ?
Co4 O16 H16A 102.4 . . ?
Co5 O16 H16A 102.4 6_764 . ?
Co8B O16 H16A 102.4 2_765 . ?
Co8 O16 H16A 148.8 2_765 . ?
Co3 O17 Co5 122.8(4) . 3_665 ?
Co3 O17 Co9 120.8(3) . 5_665 ?
Co5 O17 Co9 94.4(3) 3_665 5_665 ?
Co3 O17 H17 105.7 . . ?
Co5 O17 H17 105.7 3_665 . ?
Co9 O17 H17 105.7 5_665 . ?
Co8A O18 Co8A 108.3(9) . 2_765 ?
Co8A O18 Co8 124.8(6) . 2_765 ?
Co8A O18 Co8 46.1(5) 2_765 2_765 ?
Co8A O18 Co8 46.4(5) . . ?
Co8A O18 Co8 123.1(6) 2_765 . ?
Co8 O18 Co8 100.9(3) 2_765 . ?
Co8A O18 Co4 125.5(6) . . ?
Co8A O18 Co4 126.3(6) 2_765 . ?
Co8 O18 Co4 96.4(3) 2_765 . ?
Co8 O18 Co4 96.8(3) . . ?
Co8A O18 H18 73.1 . . ?
Co8A O18 H18 73.4 2_765 . ?
Co8 O18 H18 119.3 2_765 . ?
Co8 O18 H18 119.3 . . ?
Co4 O18 H18 119.3 . . ?
Co8A O18 H18A 90.6 . . ?
Co8A O18 H18A 89.4 2_765 . ?
Co8 O18 H18A 127.4 2_765 . ?
Co8 O18 H18A 130.2 . . ?
Co4 O18 H18A 89.9 . . ?
Co8A O19 Co5 123.6(5) . 4_554 ?
Co8A O19 Co9 120.1(5) . . ?
Co5 O19 Co9 100.2(3) 4_554 . ?
Co5 O19 Co8 96.8(3) 4_554 . ?
Co9 O19 Co8 96.7(3) . . ?
Co8A O19 H19 74.7 . . ?
Co5 O19 H19 119.4 4_554 . ?
Co9 O19 H19 119.4 . . ?
Co8 O19 H19 119.4 . . ?
Co8A O19 H19A 103.4 . . ?
Co5 O19 H19A 103.4 4_554 . ?
Co9 O19 H19A 103.4 . . ?
Co8 O19 H19A 148.2 . . ?
Co10 O20 Co9 96.6(3) 2_655 . ?
Co10 O20 Co10 97.5(3) 2_655 . ?
Co9 O20 Co10 95.3(3) . . ?
Co10 O20 Na1 93.2(3) 2_655 4_554 ?
Co9 O20 Na1 167.2(4) . 4_554 ?
Co10 O20 Na1 91.6(3) . 4_554 ?
Co10 O20 H20 120.5 2_655 . ?
Co9 O20 H20 120.5 . . ?
Co10 O20 H20 120.5 . . ?
Na1 O20 H20 46.8 4_554 . ?
Co7 O21 Co9 120.2(4) . 3_665 ?
Co7 O21 Co10 119.2(3) . . ?
Co9 O21 Co10 95.5(3) 3_665 . ?
Co7 O21 H21 106.9 . . ?
Co9 O21 H21 106.9 3_665 . ?
Co10 O21 H21 106.9 . . ?
Co10 O22 Co10 99.6(4) 3_665 . ?
Co10 O22 Co10 99.6(4) 3_665 2_655 ?
Co10 O22 Co10 99.6(4) . 2_655 ?
Co10 O22 H22 118.1 3_665 . ?
Co10 O22 H22 118.1 . . ?
Co10 O22 H22 118.1 2_655 . ?
Co7 O23 Co2 126.5(4) . 3_665 ?
Co7 O23 Co1 122.3(4) . . ?
Co2 O23 Co1 93.2(3) 3_665 . ?
Co7 O23 H23 104.1 . . ?
Co2 O23 H23 104.1 3_665 . ?
Co1 O23 H23 104.1 . . ?
O23 Co1 O9 87.2(2) . . ?
O23 Co1 O3 92.4(3) . . ?
O9 Co1 O3 170.5(3) . . ?
O23 Co1 O2 172.2(3) . . ?
O9 Co1 O2 89.8(3) . . ?
O3 Co1 O2 91.7(3) . . ?
O23 Co1 O1 92.4(3) . . ?
O9 Co1 O1 95.6(3) . . ?
O3 Co1 O1 93.9(3) . . ?
O2 Co1 O1 80.7(3) . . ?
O23 Co1 O4 90.9(3) . . ?
O9 Co1 O4 91.1(3) . . ?
O3 Co1 O4 79.4(3) . . ?
O2 Co1 O4 96.3(3) . . ?
O1 Co1 O4 172.6(3) . . ?
O23 Co1 Co2 43.4(2) . 3_665 ?
O9 Co1 Co2 43.8(2) . 3_665 ?
O3 Co1 Co2 135.2(2) . 3_665 ?
O2 Co1 Co2 133.1(2) . 3_665 ?
O1 Co1 Co2 95.1(2) . 3_665 ?
O4 Co1 Co2 91.8(2) . 3_665 ?
O23 Co2 O9 86.9(2) 2_655 2_655 ?
O23 Co2 O6 96.4(3) 2_655 . ?
O9 Co2 O6 97.0(3) 2_655 . ?
O23 Co2 O5 177.0(3) 2_655 . ?
O9 Co2 O5 91.6(3) 2_655 . ?
O6 Co2 O5 81.1(3) . . ?
O23 Co2 O7 93.7(3) 2_655 3_675 ?
O9 Co2 O7 175.9(3) 2_655 3_675 ?
O6 Co2 O7 87.0(3) . 3_675 ?
O5 Co2 O7 88.0(3) . 3_675 ?
O23 Co2 O8 95.1(3) 2_655 3_675 ?
O9 Co2 O8 96.2(3) 2_655 3_675 ?
O6 Co2 O8 162.8(3) . 3_675 ?
O5 Co2 O8 87.7(3) . 3_675 ?
O7 Co2 O8 79.7(3) 3_675 3_675 ?
O23 Co2 Co1 43.4(2) 2_655 2_655 ?
O9 Co2 Co1 43.5(2) 2_655 2_655 ?
O6 Co2 Co1 98.9(2) . 2_655 ?
O5 Co2 Co1 135.0(2) . 2_655 ?
O7 Co2 Co1 137.0(2) 3_675 2_655 ?
O8 Co2 Co1 98.3(2) 3_675 2_655 ?
O17 Co3 O10 114.5(3) . . ?
O17 Co3 O11 111.6(3) . . ?
O10 Co3 O11 111.8(3) . . ?
O17 Co3 O9 103.8(3) . . ?
O10 Co3 O9 106.2(3) . . ?
O11 Co3 O9 108.2(3) . . ?
O13 Co4 O16 178.9(3) . . ?
O13 Co4 O10 82.9(3) . 6_764 ?
O16 Co4 O10 96.6(3) . 6_764 ?
O13 Co4 O18 98.1(3) . . ?
O16 Co4 O18 82.5(3) . . ?
O10 Co4 O18 175.9(3) 6_764 . ?
O13 Co4 O12 83.2(3) . . ?
O16 Co4 O12 97.7(3) . . ?
O10 Co4 O12 94.6(3) 6_764 . ?
O18 Co4 O12 81.6(2) . . ?
O13 Co4 O14 96.2(3) . . ?
O16 Co4 O14 82.9(3) . . ?
O10 Co4 O14 90.7(3) 6_764 . ?
O18 Co4 O14 93.2(3) . . ?
O12 Co4 O14 174.5(3) . . ?
O19 Co5 O16 84.4(3) 4 6_765 ?
O19 Co5 O15 95.7(3) 4 5_565 ?
O16 Co5 O15 176.9(3) 6_765 5_565 ?
O19 Co5 O11 175.7(3) 4 . ?
O16 Co5 O11 95.5(3) 6_765 . ?
O15 Co5 O11 84.6(2) 5_565 . ?
O19 Co5 O14 95.2(3) 4 6_765 ?
O16 Co5 O14 83.4(3) 6_765 6_765 ?
O15 Co5 O14 93.4(3) 5_565 6_765 ?
O11 Co5 O14 89.1(3) . 6_765 ?
O19 Co5 O17 83.0(3) 4 2_655 ?
O16 Co5 O17 94.0(3) 6_765 2_655 ?
O15 Co5 O17 89.2(3) 5_565 2_655 ?
O11 Co5 O17 92.7(3) . 2_655 ?
O14 Co5 O17 177.0(3) 6_765 2_655 ?
O15 Co6 O15 93.8(3) 6_765 4_545 ?
O15 Co6 O15 93.8(3) 6_765 5_565 ?
O15 Co6 O15 93.8(3) 4_545 5_565 ?
O15 Co6 O11 84.4(2) 6_765 3_665 ?
O15 Co6 O11 88.4(2) 4_545 3_665 ?
O15 Co6 O11 177.3(3) 5_565 3_665 ?
O15 Co6 O11 88.4(2) 6_765 . ?
O15 Co6 O11 177.3(3) 4_545 . ?
O15 Co6 O11 84.4(2) 5_565 . ?
O11 Co6 O11 93.5(3) 3_665 . ?
O15 Co6 O11 177.3(3) 6_765 2_655 ?
O15 Co6 O11 84.4(2) 4_545 2_655 ?
O15 Co6 O11 88.4(2) 5_565 2_655 ?
O11 Co6 O11 93.5(3) 3_665 2_655 ?
O11 Co6 O11 93.5(3) . 2_655 ?
O21 Co7 O14 115.9(3) . . ?
O21 Co7 O15 114.5(3) . . ?
O14 Co7 O15 108.8(3) . . ?
O21 Co7 O23 104.7(3) . . ?
O14 Co7 O23 107.4(3) . . ?
O15 Co7 O23 104.4(3) . . ?
O19 Co9 O13 101.2(3) . . ?
O19 Co9 O21 96.4(3) . 2_655 ?
O13 Co9 O21 94.9(3) . 2_655 ?
O19 Co9 O20 176.4(3) . . ?
O13 Co9 O20 82.4(3) . . ?
O21 Co9 O20 83.7(3) 2_655 . ?
O19 Co9 O12 83.9(3) . . ?
O13 Co9 O12 81.8(3) . . ?
O21 Co9 O12 176.7(3) 2_655 . ?
O20 Co9 O12 96.2(3) . . ?
O19 Co9 O17 82.2(3) . 5_564 ?
O13 Co9 O17 171.9(3) . 5_564 ?
O21 Co9 O17 91.9(3) 2_655 5_564 ?
O20 Co9 O17 94.1(3) . 5_564 ?
O12 Co9 O17 91.4(3) . 5_564 ?
O13 Co10 O20 178.1(3) . 3_665 ?
O13 Co10 O22 99.6(3) . . ?
O20 Co10 O22 82.2(3) 3_665 . ?
O13 Co10 O10 82.6(3) . 6_764 ?
O20 Co10 O10 95.5(3) 3_665 6_764 ?
O22 Co10 O10 174.5(4) . 6_764 ?
O13 Co10 O21 96.7(3) . . ?
O20 Co10 O21 83.8(3) 3_665 . ?
O22 Co10 O21 92.3(3) . . ?
O10 Co10 O21 92.4(3) 6_764 . ?
O13 Co10 O20 82.6(3) . . ?
O20 Co10 O20 97.1(4) 3_665 . ?
O22 Co10 O20 80.6(3) . . ?
O10 Co10 O20 94.7(3) 6_764 . ?
O21 Co10 O20 172.7(3) . . ?
O13 Co10 Na1 130.2(2) . 4_554 ?
O20 Co10 Na1 49.0(2) 3_665 4_554 ?
O22 Co10 Na1 85.3(3) . 4_554 ?
O10 Co10 Na1 89.4(2) 6_764 4_554 ?
O21 Co10 Na1 132.7(2) . 4_554 ?
O20 Co10 Na1 49.12(19) . 4_554 ?
O12 Co8 O19 85.3(3) . . ?
O12 Co8 O18 175.5(3) . 3_675 ?
O19 Co8 O18 99.2(3) . 3_675 ?
O12 Co8 O16 98.2(3) . 3_675 ?
O19 Co8 O16 82.5(3) . 3_675 ?
O18 Co8 O16 82.3(3) 3_675 3_675 ?
O12 Co8 O18 83.6(3) . . ?
O19 Co8 O18 99.6(3) . . ?
O18 Co8 O18 95.8(4) 3_675 . ?
O16 Co8 O18 177.4(3) 3_675 . ?
O12 Co8 O24 95.7(6) . . ?
O19 Co8 O24 178.4(9) . . ?
O18 Co8 O24 79.8(6) 3_675 . ?
O16 Co8 O24 98.6(6) 3_675 . ?
O18 Co8 O24 79.4(6) . . ?
O12 Co8 Br3 84.2(3) . . ?
O19 Co8 Br3 164.2(4) . . ?
O18 Co8 Br3 91.4(3) 3_675 . ?
O16 Co8 Br3 87.4(3) 3_675 . ?
O18 Co8 Br3 90.9(3) . . ?
O24 Co8 Br3 17.3(8) . . ?
Co8 Br3 Co8 75.1(5) 2_765 3_675 ?
Co8 Br3 Co8 77.4(5) ? . ?
Co8 Br3 Co8 75.1(5) 2_765 . ?
Co8 Br3 Co8 75.1(5) 3_675 . ?
O18 Co8A O18 115.3(9) . 3_675 ?
O18 Co8A O19 112.9(8) . . ?
O18 Co8A O19 108.7(8) 3_675 . ?
O24 Co8B O12 115.0(10) . . ?
O24 Co8B O16 109.8(9) . 3_675 ?
O12 Co8B O16 106.9(7) . 3_675 ?
Br3 O24 Co8B 69.4(12) . . ?
Br3 O24 Co8B 69.4(12) . 2_765 ?
Co8B O24 Co8B 108.3(13) . 2_765 ?
Br3 O24 Co8B 69.4(12) . 3_675 ?
Co8B O24 Co8B 108.3(13) . 3_675 ?
Co8B O24 Co8B 108.3(13) 2_765 3_675 ?
Br3 O24 Co8 117.9(9) . 3_675 ?
Co8B O24 Co8 127.4(5) . 3_675 ?
Co8B O24 Co8 123.3(5) 2_765 3_675 ?
Co8B O24 Co8 48.6(5) 3_675 3_675 ?
Br3 O24 Co8 117.9(9) . . ?
Co8B O24 Co8 48.6(5) . . ?
Co8B O24 Co8 127.4(5) 2_765 . ?
Co8B O24 Co8 123.3(5) 3_675 . ?
Co8 O24 Co8 106.6(14) ? . ?
Co8 O24 Co8 99.8(11) 3_675 . ?
Br3 O24 Co8 117.9(9) . 2_765 ?
Co8B O24 Co8 123.3(5) . 2_765 ?
Co8B O24 Co8 48.6(5) 2_765 2_765 ?
Co8B O24 Co8 127.4(5) 3_675 2_765 ?
Co8 O24 Co8 99.8(11) 3_675 2_765 ?
Co8 O24 Co8 99.8(11) . 2_765 ?
O20 Na1 O20 76.4(3) 6_665 5_565 ?
O20 Na1 O20 76.4(3) 6_665 4 ?
O20 Na1 O20 76.4(3) 5_565 4 ?
O20 Na1 O8 63.1(2) 6_665 1_455 ?
O20 Na1 O8 124.9(2) 5_565 1_455 ?
O20 Na1 O8 123.6(2) 4 1_455 ?
O20 Na1 O8 123.6(2) 6_665 2_655 ?
O20 Na1 O8 63.1(2) 5_565 2_655 ?
O20 Na1 O8 124.9(2) 4 2_655 ?
O8 Na1 O8 110.3(2) 1_455 2_655 ?
O20 Na1 O8 124.9(2) 6_665 3_675 ?
O20 Na1 O8 123.6(2) 5_565 3_675 ?
O20 Na1 O8 63.1(2) 4 3_675 ?
O8 Na1 O8 110.3(2) 1_455 3_675 ?
O8 Na1 O8 110.3(2) 2_655 3_675 ?
O20 Na1 Br2 134.5(2) 6_665 . ?
O20 Na1 Br2 134.5(2) 5_565 . ?
O20 Na1 Br2 134.5(2) 4 . ?
O8 Na1 Br2 71.3(2) 1_455 . ?
O8 Na1 Br2 71.3(2) 2_655 . ?
O8 Na1 Br2 71.3(2) 3_675 . ?
O20 Na1 Co10 37.79(19) 6_665 4 ?
O20 Na1 Co10 78.3(3) 5_565 4 ?
O20 Na1 Co10 39.30(19) 4 4 ?
O8 Na1 Co10 89.70(18) 1_455 4 ?
O8 Na1 Co10 141.4(3) 2_655 4 ?
O8 Na1 Co10 91.78(17) 3_675 4 ?
Br2 Na1 Co10 147.22(8) . 4 ?
O20 Na1 Co10 39.30(19) 6_665 6_665 ?
O20 Na1 Co10 37.79(18) 5_565 6_665 ?
O20 Na1 Co10 78.3(3) 4 6_665 ?
O8 Na1 Co10 91.78(17) 1_455 6_665 ?
O8 Na1 Co10 89.70(18) 2_655 6_665 ?
O8 Na1 Co10 141.4(3) 3_675 6_665 ?
Br2 Na1 Co10 147.22(8) . 6_665 ?
Co10 Na1 Co10 55.93(14) 4 6_665 ?
O20 Na1 Co10 78.3(3) 6_665 5_565 ?
O20 Na1 Co10 39.30(19) 5_565 5_565 ?
O20 Na1 Co10 37.79(19) 4 5_565 ?
O8 Na1 Co10 141.4(3) 1_455 5_565 ?
O8 Na1 Co10 91.78(17) 2_655 5_565 ?
O8 Na1 Co10 89.70(18) 3_675 5_565 ?
Br2 Na1 Co10 147.22(8) . 5_565 ?
Co10 Na1 Co10 55.93(14) 4 5_565 ?
Co10 Na1 Co10 55.93(14) 6_665 5_565 ?

loop_
_geom_bond_atom_site_label_1
_geom_bond_atom_site_label_2
_geom_bond_distance
_geom_bond_site_symmetry_2
_geom_bond_publ_flag
C1 O1 1.246(13) . ?
C1 O6 1.270(13) . ?
C1 C2 1.534(16) . ?
C2 O5 1.256(13) . ?
C2 O2 1.269(12) . ?
C3 O7 1.226(12) . ?
C3 O3 1.280(12) . ?
C3 C4 1.551(15) . ?
C4 O4 1.237(13) . ?
C4 O8 1.255(12) . ?
O1 Co1 2.091(7) . ?
O2 Co1 2.084(7) . ?
O3 Co1 2.080(8) . ?
O4 Co1 2.107(7) . ?
O5 Co2 2.088(7) . ?
O6 Co2 2.076(7) . ?
O7 Co2 2.091(7) 2_765 ?
O8 Co2 2.107(7) 2_765 ?
O8 Na1 2.864(8) 1_655 ?
O9 Co3 2.037(8) . ?
O9 Co1 2.058(8) . ?
O9 Co2 2.071(7) 3_665 ?
O9 H9 0.9800 . ?
O10 Co3 1.952(7) . ?
O10 Co4 2.125(7) 6_765 ?
O10 Co10 2.127(7) 6_765 ?
O10 H10 0.9800 . ?
O11 Co3 1.999(7) . ?
O11 Co5 2.130(7) . ?
O11 Co6 2.130(7) . ?
O11 H11 0.9800 . ?
O12 Co8B 1.866(16) . ?
O12 Co8 2.090(7) . ?
O12 Co4 2.159(7) . ?
O12 Co9 2.173(7) . ?
O12 H12 0.9800 . ?
O12 H12A 0.9800 . ?
O13 Co4 2.046(7) . ?
O13 Co10 2.055(7) . ?
O13 Co9 2.091(7) . ?
O13 H13 0.9800 . ?
O14 Co7 1.974(7) . ?
O14 Co5 2.144(7) 6_764 ?
O14 Co4 2.172(7) . ?
O14 H14 0.9800 . ?
O15 Co7 2.018(7) . ?
O15 Co5 2.117(7) 5_664 ?
O15 Co6 2.127(7) 4_654 ?
O15 H15 0.9800 . ?
O16 Co4 2.066(7) . ?
O16 Co5 2.072(7) 6_764 ?
O16 Co8B 2.087(16) 2_765 ?
O16 Co8 2.115(7) 2_765 ?
O16 H16 0.9800 . ?
O16 H16A 0.9800 . ?
O17 Co3 1.942(7) . ?
O17 Co5 2.153(7) 3_665 ?
O17 Co9 2.177(7) 5_665 ?
O17 H17 0.9800 . ?
O18 Co8A 1.827(16) . ?
O18 Co8A 1.898(16) 2_765 ?
O18 Co8 2.112(7) 2_765 ?
O18 Co8 2.132(7) . ?
O18 Co4 2.150(7) . ?
O18 H18 0.9800 . ?
O18 H18A 1.0032 . ?
O19 Co8A 2.051(15) . ?
O19 Co5 2.067(7) 4_554 ?
O19 Co9 2.075(7) . ?
O19 Co8 2.103(7) . ?
O19 H19 0.9800 . ?
O19 H19A 0.9800 . ?
O20 Co10 2.088(7) 2_655 ?
O20 Co9 2.130(7) . ?
O20 Co10 2.156(7) . ?
O20 Na1 2.574(10) 4_554 ?
O20 H20 0.9800 . ?
O21 Co7 1.951(7) . ?
O21 Co9 2.107(7) 3_665 ?
O21 Co10 2.145(7) . ?
O21 H21 0.9800 . ?
O22 Co10 2.089(6) 3_665 ?
O22 Co10 2.089(6) . ?
O22 Co10 2.089(6) 2_655 ?
O22 H22 0.9800 . ?
O23 Co7 2.046(9) . ?
O23 Co2 2.055(7) 3_665 ?
O23 Co1 2.056(8) . ?
O23 H23 0.9800 . ?
Co1 Co2 2.9865(19) 3_665 ?
Co2 O23 2.055(7) 2_655 ?
Co2 O9 2.071(7) 2_655 ?
Co2 O7 2.091(7) 3_675 ?
Co2 O8 2.107(7) 3_675 ?
Co2 Co1 2.9865(19) 2_655 ?
Co4 O10 2.125(7) 6_764 ?
Co5 O19 2.067(7) 4 ?
Co5 O16 2.072(7) 6_765 ?
Co5 O15 2.117(7) 5_565 ?
Co5 O14 2.144(7) 6_765 ?
Co5 O17 2.153(7) 2_655 ?
Co6 O15 2.127(7) 6_765 ?
Co6 O15 2.127(7) 4_545 ?
Co6 O15 2.127(7) 5_565 ?
Co6 O11 2.130(7) 3_665 ?
Co6 O11 2.130(7) 2_655 ?
Co9 O21 2.107(7) 2_655 ?
Co9 O17 2.177(7) 5_564 ?
Co10 O20 2.088(7) 3_665 ?
Co10 O10 2.127(7) 6_764 ?
Co10 Na1 3.402(8) 4_554 ?
Co8 O18 2.112(7) 3_675 ?
Co8 O16 2.115(7) 3_675 ?
Co8 O24 2.139(18) . ?
Co8 Br3 2.686(14) . ?
Br3 O24 0.91(3) . ?
Br3 Co8 2.686(14) 2_765 ?
Br3 Co8 2.686(14) 3_675 ?
Co8A O18 1.898(16) 3_675 ?
O27 O26 0.97(4) . ?
Co8B O24 1.85(2) . ?
Co8B O16 2.087(16) 3_675 ?
O28 O25 1.04(3) . ?
O24 Co8B 1.85(2) 2_765 ?
O24 Co8B 1.85(2) 3_675 ?
O24 Co8 2.139(18) 3_675 ?
O24 Co8 2.139(18) 2_765 ?
Br2 Na1 2.989(9) . ?
Na1 O20 2.574(10) 6_665 ?
Na1 O20 2.574(10) 5_565 ?
Na1 O20 2.574(10) 4 ?
Na1 O8 2.864(8) 1_455 ?
Na1 O8 2.864(8) 2_655 ?
Na1 O8 2.864(8) 3_675 ?
Na1 Co10 3.402(8) 4 ?
Na1 Co10 3.402(8) 6_665 ?
Na1 Co10 3.402(8) 5_565 ?
